data_7060878
loop_
_publ_author_name
'Vicente, Ramon'
'Tubau, \`Annia'
'Speed, Saskia'
'Mautner, Franz A.'
'Bierbaumer, Florian'
'Fischer, Roland C.'
'Massoud, Salah S.'

_publ_section_title
;
 Slow magnetic relaxation and luminescence properties in
 neodymium(iii)-4,4,4-trifluoro-1-(2-naphthyl)butane-1,3-dionato complexes
 incorporating bipyridyl ligands
;
_journal_issue 32
_journal_name_full 'New Journal of Chemistry'
_journal_page_first 14713
_journal_page_last 14723
_journal_paper_doi 10.1039/D1NJ02583J
_journal_volume 45
_journal_year 2021
_chemical_formula_moiety 'C52 H32 F9 N2 Nd O6'
_chemical_formula_sum 'C52 H32 F9 N2 Nd O6'
_chemical_formula_weight 1096.03
_chemical_name_common '[Nd(L)3(bipy)]'
_space_group_crystal_system monoclinic
_space_group_IT_number 14
_space_group_name_Hall '-P 2ybc'
_space_group_name_H-M_alt 'P 1 21/c 1'
_atom_sites_solution_hydrogens geom
_audit_creation_method SHELXL-2016/6
_audit_update_record
;
2021-04-06 deposited with the CCDC.	2021-07-12 downloaded from the CCDC.
;
_cell_angle_alpha 90
_cell_angle_beta 97.036(2)
_cell_angle_gamma 90
_cell_formula_units_Z 4
_cell_length_a 11.1855(5)
_cell_length_b 23.2671(8)
_cell_length_c 17.8776(6)
_cell_measurement_reflns_used 9956
_cell_measurement_temperature 100(2)
_cell_measurement_theta_max 30.00
_cell_measurement_theta_min 2.40
_cell_volume 4617.7(3)
_computing_cell_refinement 'Bruker SAINT'
_computing_data_collection 'Bruker APEX2'
_computing_data_reduction 'Bruker SAINT'
_computing_molecular_graphics 'Bruker SHELXTL'
_computing_publication_material 'Bruker SHELXTL'
_computing_structure_refinement 'SHELXL-2016/6 (Sheldrick, 2016)'
_computing_structure_solution 'SHELXT 2014/4 (Sheldrick, 2014)'
_diffrn_ambient_temperature 100(2)
_diffrn_measured_fraction_theta_full 0.999
_diffrn_measured_fraction_theta_max 0.996
_diffrn_measurement_device_type 'Bruker APEX-II CCD'
_diffrn_measurement_method \w-scans
_diffrn_radiation_type MoK\a
_diffrn_radiation_wavelength 0.71073
_diffrn_reflns_av_R_equivalents 0.0745
_diffrn_reflns_av_unetI/netI 0.0560
_diffrn_reflns_Laue_measured_fraction_full 0.999
_diffrn_reflns_Laue_measured_fraction_max 0.996
_diffrn_reflns_limit_h_max 15
_diffrn_reflns_limit_h_min -15
_diffrn_reflns_limit_k_max 32
_diffrn_reflns_limit_k_min -32
_diffrn_reflns_limit_l_max 25
_diffrn_reflns_limit_l_min -25
_diffrn_reflns_number 116509
_diffrn_reflns_point_group_measured_fraction_full 0.999
_diffrn_reflns_point_group_measured_fraction_max 0.996
_diffrn_reflns_theta_full 25.242
_diffrn_reflns_theta_max 30.273
_diffrn_reflns_theta_min 2.296
_exptl_absorpt_coefficient_mu 1.214
_exptl_absorpt_correction_T_max 0.8423
_exptl_absorpt_correction_T_min 0.7142
_exptl_absorpt_correction_type multi-scan
_exptl_absorpt_process_details SADABS
_exptl_crystal_colour violet
_exptl_crystal_density_diffrn 1.577
_exptl_crystal_description prism
_exptl_crystal_F_000 2188
_exptl_crystal_size_max 0.250
_exptl_crystal_size_mid 0.220
_exptl_crystal_size_min 0.190
_refine_diff_density_max 0.584
_refine_diff_density_min -0.696
_refine_diff_density_rms 0.104
_refine_ls_extinction_method none
_refine_ls_goodness_of_fit_ref 1.030
_refine_ls_hydrogen_treatment constr
_refine_ls_matrix_type full
_refine_ls_number_parameters 631
_refine_ls_number_reflns 13743
_refine_ls_number_restraints 0
_refine_ls_restrained_S_all 1.030
_refine_ls_R_factor_all 0.0546
_refine_ls_R_factor_gt 0.0356
_refine_ls_shift/su_max 0.001
_refine_ls_shift/su_mean 0.000
_refine_ls_structure_factor_coef Fsqd
_refine_ls_weighting_details 'w=1/[\s^2^(Fo^2^)+(0.0215P)^2^+2.2910P] where P=(Fo^2^+2Fc^2^)/3'
_refine_ls_weighting_scheme calc
_refine_ls_wR_factor_gt 0.0630
_refine_ls_wR_factor_ref 0.0687
_reflns_Friedel_coverage 0.000
_reflns_number_gt 10797
_reflns_number_total 13743
_reflns_threshold_expression 'I > 2\s(I)'
_cod_data_source_file d1nj02583j2.cif
_cod_data_source_block rf1619a
_cod_depositor_comments 'Adding full bibliography for 7060876--7060881.cif.'
_cod_original_sg_symbol_H-M 'P 21/c'
_cod_database_code 7060878
_shelx_shelxl_version_number 2016/6
_shelx_space_group_comment
;
The symmetry employed for this shelxl refinement is uniquely defined
by the following loop, which should always be used as a source of
symmetry information in preference to the above space-group names.
They are only intended as comments.
;
_shelx_estimated_absorpt_t_min 0.751
_shelx_estimated_absorpt_t_max 0.802

loop_
_space_group_symop_operation_xyz
'x, y, z'
'-x, y+1/2, -z+1/2'
'-x, -y, -z'
'x, -y-1/2, z-1/2'

loop_
_atom_site_label
_atom_site_type_symbol
_atom_site_fract_x
_atom_site_fract_y
_atom_site_fract_z
_atom_site_U_iso_or_equiv
_atom_site_adp_type
_atom_site_occupancy
_atom_site_site_symmetry_order
_atom_site_calc_flag
_atom_site_refinement_flags_posn
_atom_site_refinement_flags_adp
_atom_site_refinement_flags_occupancy
_atom_site_disorder_assembly
_atom_site_disorder_group
Nd1 Nd 0.24244(2) 0.46372(2) 0.21126(2) 0.01188(4) Uani 1 1 d . . . . .
C1 C -0.0685(2) 0.49811(10) 0.36564(13) 0.0224(5) Uani 1 1 d . . . . .
N1 N 0.22756(17) 0.47601(8) 0.06421(10) 0.0175(4) Uani 1 1 d . . . . .
F1 F -0.01467(15) 0.46473(6) 0.42041(8) 0.0374(4) Uani 1 1 d . . . . .
O1 O 0.08314(14) 0.47336(6) 0.29246(8) 0.0174(3) Uani 1 1 d . . . . .
F2 F -0.11346(15) 0.54358(6) 0.39866(9) 0.0370(4) Uani 1 1 d . . . . .
C2 C 0.01596(19) 0.51417(9) 0.30772(11) 0.0148(4) Uani 1 1 d . . . . .
N2 N 0.06025(16) 0.41620(8) 0.12781(9) 0.0163(4) Uani 1 1 d . . . . .
O2 O 0.13595(13) 0.55238(6) 0.18687(8) 0.0163(3) Uani 1 1 d . . . . .
O3 O 0.39592(13) 0.40288(6) 0.17082(8) 0.0178(3) Uani 1 1 d . . . . .
C3 C 0.00754(19) 0.56938(9) 0.27890(12) 0.0156(4) Uani 1 1 d . . . . .
H3 H -0.045556 0.595948 0.298098 0.019 Uiso 1 1 calc R U . . .
F3 F -0.16269(13) 0.46797(6) 0.33206(9) 0.0336(4) Uani 1 1 d . . . . .
F4 F 0.63544(12) 0.30569(6) 0.20944(7) 0.0258(3) Uani 1 1 d . . . . .
C4 C 0.07600(18) 0.58736(9) 0.22150(11) 0.0131(4) Uani 1 1 d . . . . .
O4 O 0.22733(13) 0.36895(6) 0.26567(8) 0.0149(3) Uani 1 1 d . . . . .
O6 O 0.37636(13) 0.46645(6) 0.32579(8) 0.0164(3) Uani 1 1 d . . . . .
C6 C 0.18176(19) 0.66497(9) 0.16469(11) 0.0142(4) Uani 1 1 d . . . . .
H6 H 0.236354 0.636279 0.152137 0.017 Uiso 1 1 calc R U . . .
F6 F 0.56621(13) 0.34503(7) 0.10410(7) 0.0338(4) Uani 1 1 d . . . . .
O5 O 0.39365(14) 0.53618(6) 0.20273(8) 0.0198(3) Uani 1 1 d . . . . .
F5 F 0.64871(12) 0.39745(6) 0.19542(8) 0.0325(3) Uani 1 1 d . . . . .
C5 C 0.08498(19) 0.64900(9) 0.20115(11) 0.0135(4) Uani 1 1 d . . . . .
F7 F 0.66968(14) 0.60765(8) 0.24283(10) 0.0551(5) Uani 1 1 d . . . . .
C7 C 0.20180(19) 0.72271(9) 0.14555(11) 0.0144(4) Uani 1 1 d . . . . .
F9 F 0.49945(14) 0.64583(6) 0.20330(9) 0.0378(4) Uani 1 1 d . . . . .
C9 C 0.3165(2) 0.79502(10) 0.08872(13) 0.0249(5) Uani 1 1 d . . . . .
H9 H 0.381976 0.805432 0.062312 0.030 Uiso 1 1 calc R U . . .
F8 F 0.57597(16) 0.58343(7) 0.13577(9) 0.0491(5) Uani 1 1 d . . . . .
C8 C 0.3008(2) 0.73882(10) 0.10730(12) 0.0198(5) Uani 1 1 d . . . . .
H8 H 0.356030 0.710480 0.094642 0.024 Uiso 1 1 calc R U . . .
C10 C 0.2368(2) 0.83759(10) 0.10829(13) 0.0266(6) Uani 1 1 d . . . . .
H10 H 0.249376 0.876543 0.095356 0.032 Uiso 1 1 calc R U . . .
C11 C 0.1415(2) 0.82354(10) 0.14571(13) 0.0224(5) Uani 1 1 d . . . . .
H11 H 0.088625 0.852829 0.158712 0.027 Uiso 1 1 calc R U . . .
C13 C 0.0215(2) 0.74852(9) 0.20322(12) 0.0185(5) Uani 1 1 d . . . . .
H13 H -0.033220 0.776832 0.216710 0.022 Uiso 1 1 calc R U . . .
C12 C 0.1207(2) 0.76545(9) 0.16543(11) 0.0167(5) Uani 1 1 d . . . . .
C14 C 0.00365(19) 0.69207(9) 0.22043(11) 0.0162(4) Uani 1 1 d . . . . .
H14 H -0.063372 0.681570 0.245371 0.019 Uiso 1 1 calc R U . . .
C15 C 0.5762(2) 0.35198(10) 0.17906(12) 0.0209(5) Uani 1 1 d . . . . .
C16 C 0.45342(19) 0.36181(9) 0.20604(11) 0.0153(4) Uani 1 1 d . . . . .
C18 C 0.30827(19) 0.33400(9) 0.29235(11) 0.0137(4) Uani 1 1 d . . . . .
C17 C 0.42059(19) 0.32836(9) 0.26346(11) 0.0159(4) Uani 1 1 d . . . . .
H17 H 0.475662 0.300051 0.284922 0.019 Uiso 1 1 calc R U . . .
C19 C 0.28348(19) 0.29904(9) 0.35884(11) 0.0149(4) Uani 1 1 d . . . . .
C20 C 0.19987(19) 0.31921(9) 0.40300(11) 0.0154(4) Uani 1 1 d . . . . .
H20 H 0.156613 0.353372 0.388454 0.018 Uiso 1 1 calc R U . . .
C21 C 0.1767(2) 0.29041(10) 0.46941(12) 0.0184(5) Uani 1 1 d . . . . .
C22 C 0.0938(2) 0.31176(11) 0.51634(12) 0.0252(5) Uani 1 1 d . . . . .
H22 H 0.048589 0.345436 0.502085 0.030 Uiso 1 1 calc R U . . .
C23 C 0.0780(2) 0.28414(12) 0.58242(14) 0.0342(6) Uani 1 1 d . . . . .
H23 H 0.021568 0.298615 0.613298 0.041 Uiso 1 1 calc R U . . .
C24 C 0.1452(2) 0.23447(12) 0.60454(14) 0.0338(7) Uani 1 1 d . . . . .
H24 H 0.135543 0.216437 0.651089 0.041 Uiso 1 1 calc R U . . .
C25 C 0.2241(2) 0.21194(11) 0.55988(13) 0.0278(6) Uani 1 1 d . . . . .
H25 H 0.267876 0.178076 0.575191 0.033 Uiso 1 1 calc R U . . .
C26 C 0.2412(2) 0.23888(10) 0.49055(12) 0.0202(5) Uani 1 1 d . . . . .
C27 C 0.3238(2) 0.21785(10) 0.44307(13) 0.0247(5) Uani 1 1 d . . . . .
H27 H 0.365269 0.182876 0.455658 0.030 Uiso 1 1 calc R U . . .
C28 C 0.3451(2) 0.24681(9) 0.37953(13) 0.0196(5) Uani 1 1 d . . . . .
H28 H 0.401557 0.231958 0.348904 0.024 Uiso 1 1 calc R U . . .
C29 C 0.5613(2) 0.59653(11) 0.20701(14) 0.0265(6) Uani 1 1 d . . . . .
C30 C 0.4916(2) 0.54893(9) 0.24293(12) 0.0176(5) Uani 1 1 d . . . . .
C31 C 0.5406(2) 0.52701(9) 0.31102(12) 0.0193(5) Uani 1 1 d . . . . .
H31 H 0.617535 0.540243 0.332638 0.023 Uiso 1 1 calc R U . . .
C32 C 0.47996(19) 0.48507(9) 0.35029(11) 0.0148(4) Uani 1 1 d . . . . .
C33 C 0.53736(19) 0.46067(9) 0.42332(11) 0.0140(4) Uani 1 1 d . . . . .
C34 C 0.47895(19) 0.41708(9) 0.45569(11) 0.0149(4) Uani 1 1 d . . . . .
H34 H 0.402251 0.404846 0.432430 0.018 Uiso 1 1 calc R U . . .
C35 C 0.53029(19) 0.38985(9) 0.52302(11) 0.0161(4) Uani 1 1 d . . . . .
C36 C 0.4709(2) 0.34432(10) 0.55594(12) 0.0213(5) Uani 1 1 d . . . . .
H36 H 0.392539 0.333100 0.534267 0.026 Uiso 1 1 calc R U . . .
C37 C 0.5244(2) 0.31629(10) 0.61840(13) 0.0263(6) Uani 1 1 d . . . . .
H37 H 0.483873 0.285594 0.639657 0.032 Uiso 1 1 calc R U . . .
C38 C 0.6407(2) 0.33324(11) 0.65128(13) 0.0276(6) Uani 1 1 d . . . . .
H38 H 0.678529 0.313377 0.694238 0.033 Uiso 1 1 calc R U . . .
C39 C 0.6991(2) 0.37788(10) 0.62181(12) 0.0244(5) Uani 1 1 d . . . . .
H39 H 0.776449 0.389129 0.645067 0.029 Uiso 1 1 calc R U . . .
C40 C 0.64562(19) 0.40768(10) 0.55693(12) 0.0173(5) Uani 1 1 d . . . . .
C41 C 0.70290(19) 0.45443(10) 0.52426(12) 0.0187(5) Uani 1 1 d . . . . .
H41 H 0.778649 0.467792 0.547633 0.022 Uiso 1 1 calc R U . . .
C42 C 0.65083(19) 0.48035(10) 0.45995(12) 0.0169(5) Uani 1 1 d . . . . .
H42 H 0.690230 0.511716 0.439337 0.020 Uiso 1 1 calc R U . . .
C43 C 0.3110(2) 0.50739(11) 0.03465(13) 0.0252(5) Uani 1 1 d . . . . .
H43 H 0.375254 0.523290 0.067926 0.030 Uiso 1 1 calc R U . . .
C44 C 0.3083(2) 0.51775(11) -0.04177(13) 0.0301(6) Uani 1 1 d . . . . .
H44 H 0.369513 0.539837 -0.060536 0.036 Uiso 1 1 calc R U . . .
C45 C 0.2144(3) 0.49520(12) -0.08991(13) 0.0341(7) Uani 1 1 d . . . . .
H45 H 0.209176 0.502029 -0.142601 0.041 Uiso 1 1 calc R U . . .
C46 C 0.1281(2) 0.46260(12) -0.06078(13) 0.0319(6) Uani 1 1 d . . . . .
H46 H 0.062967 0.446771 -0.093400 0.038 Uiso 1 1 calc R U . . .
C47 C 0.1367(2) 0.45292(10) 0.01667(12) 0.0204(5) Uani 1 1 d . . . . .
C48 C 0.0481(2) 0.41754(10) 0.05153(12) 0.0215(5) Uani 1 1 d . . . . .
C49 C -0.0422(2) 0.38623(13) 0.00918(14) 0.0363(7) Uani 1 1 d . . . . .
H49 H -0.050269 0.387650 -0.044308 0.044 Uiso 1 1 calc R U . . .
C50 C -0.1199(2) 0.35312(13) 0.04528(15) 0.0395(7) Uani 1 1 d . . . . .
H50 H -0.181023 0.331247 0.016697 0.047 Uiso 1 1 calc R U . . .
C51 C -0.1086(2) 0.35184(11) 0.12308(14) 0.0278(6) Uani 1 1 d . . . . .
H51 H -0.161340 0.329441 0.149042 0.033 Uiso 1 1 calc R U . . .
C52 C -0.0174(2) 0.38447(10) 0.16193(13) 0.0200(5) Uani 1 1 d . . . . .
H52 H -0.009491 0.384345 0.215442 0.024 Uiso 1 1 calc R U . . .

loop_
_atom_site_aniso_label
_atom_site_aniso_U_11
_atom_site_aniso_U_22
_atom_site_aniso_U_33
_atom_site_aniso_U_23
_atom_site_aniso_U_13
_atom_site_aniso_U_12
Nd1 0.01275(6) 0.01211(6) 0.01093(5) 0.00134(4) 0.00200(4) 0.00096(5)
C1 0.0239(13) 0.0159(12) 0.0297(12) -0.0031(10) 0.0124(10) -0.0008(10)
N1 0.0183(10) 0.0203(10) 0.0139(8) 0.0019(7) 0.0022(7) 0.0024(8)
F1 0.0467(10) 0.0420(9) 0.0277(8) 0.0143(7) 0.0209(7) 0.0059(8)
O1 0.0196(8) 0.0148(8) 0.0189(7) 0.0014(6) 0.0069(6) 0.0015(6)
F2 0.0496(10) 0.0179(8) 0.0518(10) -0.0069(7) 0.0397(8) -0.0048(7)
C2 0.0129(11) 0.0173(11) 0.0146(10) -0.0032(9) 0.0035(8) -0.0032(9)
N2 0.0146(9) 0.0186(10) 0.0154(9) 0.0000(7) 0.0009(7) 0.0035(8)
O2 0.0196(8) 0.0151(8) 0.0152(7) 0.0015(6) 0.0053(6) 0.0025(6)
O3 0.0181(8) 0.0188(8) 0.0173(7) 0.0032(6) 0.0060(6) 0.0043(6)
C3 0.0137(11) 0.0134(11) 0.0204(10) -0.0004(9) 0.0053(8) -0.0017(8)
F3 0.0242(8) 0.0277(8) 0.0521(9) -0.0054(7) 0.0175(7) -0.0135(6)
F4 0.0184(7) 0.0253(8) 0.0355(8) 0.0057(6) 0.0106(6) 0.0090(6)
C4 0.0108(10) 0.0151(11) 0.0126(9) -0.0003(8) -0.0021(8) -0.0012(8)
O4 0.0122(7) 0.0140(8) 0.0182(7) 0.0024(6) 0.0012(6) 0.0015(6)
O6 0.0160(8) 0.0175(8) 0.0151(7) -0.0003(6) -0.0002(6) -0.0028(6)
C6 0.0137(11) 0.0142(11) 0.0145(10) 0.0002(8) 0.0007(8) 0.0011(8)
F6 0.0327(9) 0.0498(10) 0.0216(7) -0.0002(7) 0.0142(6) 0.0130(7)
O5 0.0205(8) 0.0189(8) 0.0197(8) 0.0040(6) 0.0012(6) -0.0039(7)
F5 0.0204(8) 0.0272(8) 0.0522(9) 0.0017(7) 0.0137(7) -0.0051(6)
C5 0.0152(11) 0.0126(10) 0.0121(9) 0.0006(8) -0.0006(8) -0.0004(8)
F7 0.0237(9) 0.0690(12) 0.0688(12) 0.0387(10) -0.0097(8) -0.0253(8)
C7 0.0143(11) 0.0160(11) 0.0125(9) 0.0009(8) -0.0003(8) -0.0015(9)
F9 0.0397(10) 0.0220(8) 0.0544(10) 0.0145(7) 0.0163(8) -0.0013(7)
C9 0.0251(13) 0.0243(13) 0.0260(12) 0.0056(10) 0.0060(10) -0.0082(11)
F8 0.0626(12) 0.0503(11) 0.0418(9) 0.0006(8) 0.0357(9) -0.0167(9)
C8 0.0195(12) 0.0183(12) 0.0222(11) 0.0027(9) 0.0054(9) 0.0002(9)
C10 0.0334(15) 0.0146(12) 0.0315(13) 0.0054(10) 0.0028(11) -0.0044(10)
C11 0.0298(14) 0.0126(11) 0.0246(12) 0.0013(9) 0.0023(10) 0.0003(10)
C13 0.0195(12) 0.0168(12) 0.0193(11) 0.0021(9) 0.0023(9) 0.0057(9)
C12 0.0183(12) 0.0157(11) 0.0151(10) 0.0021(8) -0.0015(8) 0.0006(9)
C14 0.0137(11) 0.0188(12) 0.0163(10) 0.0010(9) 0.0027(8) 0.0008(9)
C15 0.0212(12) 0.0202(12) 0.0222(11) 0.0029(9) 0.0062(9) 0.0042(10)
C16 0.0141(11) 0.0165(11) 0.0155(10) -0.0033(8) 0.0026(8) 0.0020(9)
C18 0.0138(11) 0.0114(10) 0.0155(10) -0.0016(8) 0.0002(8) -0.0010(8)
C17 0.0138(11) 0.0159(11) 0.0183(10) 0.0021(9) 0.0032(8) 0.0022(9)
C19 0.0142(11) 0.0130(11) 0.0175(10) -0.0003(8) 0.0020(8) -0.0031(8)
C20 0.0135(11) 0.0150(11) 0.0172(10) 0.0009(8) -0.0002(8) -0.0014(8)
C21 0.0165(11) 0.0203(12) 0.0179(10) 0.0014(9) 0.0002(9) -0.0060(9)
C22 0.0249(13) 0.0304(14) 0.0208(11) 0.0015(10) 0.0049(10) -0.0032(11)
C23 0.0350(16) 0.0465(17) 0.0229(13) -0.0010(12) 0.0113(11) -0.0091(13)
C24 0.0388(16) 0.0426(17) 0.0205(12) 0.0103(12) 0.0057(11) -0.0159(13)
C25 0.0284(14) 0.0262(14) 0.0272(12) 0.0113(11) -0.0033(11) -0.0124(11)
C26 0.0189(12) 0.0198(12) 0.0212(11) 0.0048(9) 0.0000(9) -0.0077(9)
C27 0.0259(13) 0.0152(12) 0.0325(13) 0.0091(10) 0.0014(10) 0.0013(10)
C28 0.0166(12) 0.0152(11) 0.0277(12) 0.0011(9) 0.0051(9) 0.0019(9)
C29 0.0215(13) 0.0293(14) 0.0292(13) 0.0089(11) 0.0053(10) -0.0050(11)
C30 0.0146(11) 0.0161(12) 0.0232(11) -0.0008(9) 0.0076(9) 0.0012(9)
C31 0.0147(11) 0.0197(12) 0.0232(11) 0.0021(9) 0.0019(9) -0.0023(9)
C32 0.0154(11) 0.0138(10) 0.0154(10) -0.0059(8) 0.0029(8) 0.0036(9)
C33 0.0136(10) 0.0154(11) 0.0132(9) -0.0054(8) 0.0023(8) 0.0016(9)
C34 0.0129(11) 0.0150(11) 0.0161(10) -0.0052(8) -0.0014(8) 0.0000(8)
C35 0.0173(11) 0.0154(11) 0.0154(10) -0.0049(9) 0.0014(8) 0.0012(9)
C36 0.0217(12) 0.0216(12) 0.0192(11) -0.0029(9) -0.0026(9) -0.0009(10)
C37 0.0341(15) 0.0214(13) 0.0220(12) 0.0031(10) -0.0023(10) -0.0055(11)
C38 0.0329(15) 0.0278(14) 0.0195(11) 0.0035(10) -0.0069(10) 0.0024(11)
C39 0.0223(13) 0.0289(14) 0.0196(11) -0.0049(10) -0.0074(9) 0.0014(10)
C40 0.0143(11) 0.0213(12) 0.0163(10) -0.0048(9) 0.0019(8) 0.0027(9)
C41 0.0111(11) 0.0256(13) 0.0194(11) -0.0074(9) 0.0020(8) -0.0004(9)
C42 0.0133(11) 0.0188(11) 0.0194(11) -0.0049(9) 0.0057(8) -0.0012(9)
C43 0.0273(14) 0.0282(14) 0.0202(11) 0.0034(10) 0.0035(10) -0.0003(11)
C44 0.0349(15) 0.0361(15) 0.0215(12) 0.0096(11) 0.0118(11) 0.0018(12)
C45 0.0410(17) 0.0481(18) 0.0136(11) 0.0082(11) 0.0044(11) 0.0112(14)
C46 0.0301(14) 0.0493(17) 0.0149(11) -0.0001(11) -0.0028(10) 0.0071(13)
C47 0.0191(12) 0.0268(13) 0.0155(10) 0.0009(9) 0.0024(9) 0.0078(10)
C48 0.0148(12) 0.0317(14) 0.0177(11) -0.0052(10) 0.0002(9) 0.0061(10)
C49 0.0222(14) 0.066(2) 0.0196(12) -0.0122(13) -0.0017(10) -0.0053(13)
C50 0.0204(14) 0.063(2) 0.0336(14) -0.0194(14) -0.0006(11) -0.0106(13)
C51 0.0153(12) 0.0359(15) 0.0328(13) -0.0074(11) 0.0051(10) -0.0019(11)
C52 0.0157(11) 0.0225(12) 0.0215(11) -0.0014(9) 0.0015(9) 0.0026(9)

loop_
_atom_type_symbol
_atom_type_description
_atom_type_scat_dispersion_real
_atom_type_scat_dispersion_imag
_atom_type_scat_source
C C 0.0033 0.0016 'International Tables Vol C Tables 4.2.6.8 and 6.1.1.4'
H H 0.0000 0.0000 'International Tables Vol C Tables 4.2.6.8 and 6.1.1.4'
N N 0.0061 0.0033 'International Tables Vol C Tables 4.2.6.8 and 6.1.1.4'
O O 0.0106 0.0060 'International Tables Vol C Tables 4.2.6.8 and 6.1.1.4'
F F 0.0171 0.0103 'International Tables Vol C Tables 4.2.6.8 and 6.1.1.4'
Nd Nd -0.1943 3.0179 'International Tables Vol C Tables 4.2.6.8 and 6.1.1.4'

loop_
_geom_angle_atom_site_label_1
_geom_angle_atom_site_label_2
_geom_angle_atom_site_label_3
_geom_angle
_geom_angle_site_symmetry_1
_geom_angle_site_symmetry_3
_geom_angle_publ_flag
O6 Nd1 O2 112.29(5) . . ?
O6 Nd1 O3 82.95(5) . . ?
O2 Nd1 O3 144.09(5) . . ?
O6 Nd1 O5 70.32(5) . . ?
O2 Nd1 O5 73.90(5) . . ?
O3 Nd1 O5 81.96(5) . . ?
O6 Nd1 O4 75.36(5) . . ?
O2 Nd1 O4 143.02(5) . . ?
O3 Nd1 O4 70.89(5) . . ?
O5 Nd1 O4 138.32(5) . . ?
O6 Nd1 O1 85.10(5) . . ?
O2 Nd1 O1 69.29(5) . . ?
O3 Nd1 O1 146.38(5) . . ?
O5 Nd1 O1 122.88(5) . . ?
O4 Nd1 O1 75.72(5) . . ?
O6 Nd1 N2 149.72(5) . . ?
O2 Nd1 N2 85.70(5) . . ?
O3 Nd1 N2 96.58(5) . . ?
O5 Nd1 N2 139.80(5) . . ?
O4 Nd1 N2 75.93(5) . . ?
O1 Nd1 N2 78.69(5) . . ?
O6 Nd1 N1 144.25(6) . . ?
O2 Nd1 N1 75.82(5) . . ?
O3 Nd1 N1 73.94(5) . . ?
O5 Nd1 N1 79.58(5) . . ?
O4 Nd1 N1 120.08(5) . . ?
O1 Nd1 N1 128.52(5) . . ?
N2 Nd1 N1 61.75(6) . . ?
F1 C1 F2 107.24(19) . . ?
F1 C1 F3 106.41(19) . . ?
F2 C1 F3 107.03(19) . . ?
F1 C1 C2 112.21(19) . . ?
F2 C1 C2 113.68(19) . . ?
F3 C1 C2 109.88(18) . . ?
C43 N1 C47 118.25(19) . . ?
C43 N1 Nd1 119.38(14) . . ?
C47 N1 Nd1 122.36(14) . . ?
C2 O1 Nd1 134.03(14) . . ?
O1 C2 C3 129.3(2) . . ?
O1 C2 C1 113.33(19) . . ?
C3 C2 C1 117.33(19) . . ?
C52 N2 C48 118.69(19) . . ?
C52 N2 Nd1 118.36(13) . . ?
C48 N2 Nd1 122.61(15) . . ?
C4 O2 Nd1 138.35(13) . . ?
C16 O3 Nd1 128.96(13) . . ?
C2 C3 C4 121.7(2) . . ?
C2 C3 H3 119.1 . . ?
C4 C3 H3 119.1 . . ?
O2 C4 C3 122.08(19) . . ?
O2 C4 C5 116.46(18) . . ?
C3 C4 C5 121.40(19) . . ?
C18 O4 Nd1 130.82(13) . . ?
C32 O6 Nd1 139.41(14) . . ?
C5 C6 C7 121.8(2) . . ?
C5 C6 H6 119.1 . . ?
C7 C6 H6 119.1 . . ?
C30 O5 Nd1 133.81(14) . . ?
C6 C5 C14 119.06(19) . . ?
C6 C5 C4 117.11(19) . . ?
C14 C5 C4 123.75(19) . . ?
C6 C7 C12 118.7(2) . . ?
C6 C7 C8 121.6(2) . . ?
C12 C7 C8 119.6(2) . . ?
C8 C9 C10 120.6(2) . . ?
C8 C9 H9 119.7 . . ?
C10 C9 H9 119.7 . . ?
C9 C8 C7 120.1(2) . . ?
C9 C8 H8 120.0 . . ?
C7 C8 H8 120.0 . . ?
C11 C10 C9 120.7(2) . . ?
C11 C10 H10 119.7 . . ?
C9 C10 H10 119.7 . . ?
C10 C11 C12 120.7(2) . . ?
C10 C11 H11 119.7 . . ?
C12 C11 H11 119.7 . . ?
C14 C13 C12 121.0(2) . . ?
C14 C13 H13 119.5 . . ?
C12 C13 H13 119.5 . . ?
C7 C12 C11 118.3(2) . . ?
C7 C12 C13 118.94(19) . . ?
C11 C12 C13 122.7(2) . . ?
C13 C14 C5 120.4(2) . . ?
C13 C14 H14 119.8 . . ?
C5 C14 H14 119.8 . . ?
F6 C15 F4 106.49(18) . . ?
F6 C15 F5 106.68(18) . . ?
F4 C15 F5 106.78(18) . . ?
F6 C15 C16 111.43(18) . . ?
F4 C15 C16 114.22(18) . . ?
F5 C15 C16 110.83(18) . . ?
O3 C16 C17 129.0(2) . . ?
O3 C16 C15 112.04(18) . . ?
C17 C16 C15 118.95(19) . . ?
O4 C18 C17 123.06(19) . . ?
O4 C18 C19 117.10(19) . . ?
C17 C18 C19 119.82(18) . . ?
C16 C17 C18 123.24(19) . . ?
C16 C17 H17 118.4 . . ?
C18 C17 H17 118.4 . . ?
C20 C19 C28 118.9(2) . . ?
C20 C19 C18 118.40(19) . . ?
C28 C19 C18 122.7(2) . . ?
C19 C20 C21 121.7(2) . . ?
C19 C20 H20 119.1 . . ?
C21 C20 H20 119.1 . . ?
C20 C21 C22 122.1(2) . . ?
C20 C21 C26 118.8(2) . . ?
C22 C21 C26 119.0(2) . . ?
C23 C22 C21 120.5(2) . . ?
C23 C22 H22 119.8 . . ?
C21 C22 H22 119.8 . . ?
C22 C23 C24 120.3(3) . . ?
C22 C23 H23 119.8 . . ?
C24 C23 H23 119.8 . . ?
C25 C24 C23 120.8(2) . . ?
C25 C24 H24 119.6 . . ?
C23 C24 H24 119.6 . . ?
C24 C25 C26 120.4(2) . . ?
C24 C25 H25 119.8 . . ?
C26 C25 H25 119.8 . . ?
C27 C26 C25 122.5(2) . . ?
C27 C26 C21 118.5(2) . . ?
C25 C26 C21 119.0(2) . . ?
C28 C27 C26 121.4(2) . . ?
C28 C27 H27 119.3 . . ?
C26 C27 H27 119.3 . . ?
C27 C28 C19 120.6(2) . . ?
C27 C28 H28 119.7 . . ?
C19 C28 H28 119.7 . . ?
F7 C29 F9 107.1(2) . . ?
F7 C29 F8 107.0(2) . . ?
F9 C29 F8 105.73(19) . . ?
F7 C29 C30 114.77(19) . . ?
F9 C29 C30 110.7(2) . . ?
F8 C29 C30 111.1(2) . . ?
O5 C30 C31 129.8(2) . . ?
O5 C30 C29 112.20(19) . . ?
C31 C30 C29 118.0(2) . . ?
C30 C31 C32 122.0(2) . . ?
C30 C31 H31 119.0 . . ?
C32 C31 H31 119.0 . . ?
O6 C32 C31 122.46(19) . . ?
O6 C32 C33 116.75(19) . . ?
C31 C32 C33 120.79(19) . . ?
C34 C33 C42 119.02(19) . . ?
C34 C33 C32 118.25(18) . . ?
C42 C33 C32 122.7(2) . . ?
C33 C34 C35 121.60(19) . . ?
C33 C34 H34 119.2 . . ?
C35 C34 H34 119.2 . . ?
C36 C35 C34 121.66(19) . . ?
C36 C35 C40 119.31(19) . . ?
C34 C35 C40 119.0(2) . . ?
C37 C36 C35 121.0(2) . . ?
C37 C36 H36 119.5 . . ?
C35 C36 H36 119.5 . . ?
C36 C37 C38 119.7(2) . . ?
C36 C37 H37 120.2 . . ?
C38 C37 H37 120.2 . . ?
C39 C38 C37 120.6(2) . . ?
C39 C38 H38 119.7 . . ?
C37 C38 H38 119.7 . . ?
C38 C39 C40 120.9(2) . . ?
C38 C39 H39 119.6 . . ?
C40 C39 H39 119.6 . . ?
C39 C40 C35 118.5(2) . . ?
C39 C40 C41 122.9(2) . . ?
C35 C40 C41 118.65(19) . . ?
C42 C41 C40 121.1(2) . . ?
C42 C41 H41 119.5 . . ?
C40 C41 H41 119.5 . . ?
C41 C42 C33 120.5(2) . . ?
C41 C42 H42 119.7 . . ?
C33 C42 H42 119.7 . . ?
N1 C43 C44 123.4(2) . . ?
N1 C43 H43 118.3 . . ?
C44 C43 H43 118.3 . . ?
C45 C44 C43 118.3(2) . . ?
C45 C44 H44 120.9 . . ?
C43 C44 H44 120.9 . . ?
C46 C45 C44 119.3(2) . . ?
C46 C45 H45 120.4 . . ?
C44 C45 H45 120.4 . . ?
C45 C46 C47 119.8(2) . . ?
C45 C46 H46 120.1 . . ?
C47 C46 H46 120.1 . . ?
N1 C47 C46 120.9(2) . . ?
N1 C47 C48 116.45(19) . . ?
C46 C47 C48 122.6(2) . . ?
N2 C48 C49 120.8(2) . . ?
N2 C48 C47 116.53(19) . . ?
C49 C48 C47 122.7(2) . . ?
C50 C49 C48 119.7(2) . . ?
C50 C49 H49 120.2 . . ?
C48 C49 H49 120.2 . . ?
C49 C50 C51 119.9(2) . . ?
C49 C50 H50 120.1 . . ?
C51 C50 H50 120.1 . . ?
C50 C51 C52 117.6(2) . . ?
C50 C51 H51 121.2 . . ?
C52 C51 H51 121.2 . . ?
N2 C52 C51 123.4(2) . . ?
N2 C52 H52 118.3 . . ?
C51 C52 H52 118.3 . . ?

loop_
_geom_bond_atom_site_label_1
_geom_bond_atom_site_label_2
_geom_bond_distance
_geom_bond_site_symmetry_2
_geom_bond_publ_flag
Nd1 O6 2.3851(13) . ?
Nd1 O2 2.3953(14) . ?
Nd1 O3 2.4037(15) . ?
Nd1 O5 2.4063(15) . ?
Nd1 O4 2.4241(14) . ?
Nd1 O1 2.4425(15) . ?
Nd1 N2 2.6185(17) . ?
Nd1 N1 2.6294(17) . ?
C1 F1 1.334(3) . ?
C1 F2 1.339(3) . ?
C1 F3 1.344(3) . ?
C1 C2 1.531(3) . ?
N1 C43 1.343(3) . ?
N1 C47 1.354(3) . ?
O1 C2 1.261(3) . ?
C2 C3 1.383(3) . ?
N2 C52 1.342(3) . ?
N2 C48 1.354(3) . ?
O2 C4 1.264(2) . ?
O3 C16 1.274(2) . ?
C3 C4 1.417(3) . ?
C3 H3 0.9500 . ?
F4 C15 1.344(2) . ?
C4 C5 1.486(3) . ?
O4 C18 1.266(2) . ?
O6 C32 1.264(2) . ?
C6 C5 1.381(3) . ?
C6 C7 1.411(3) . ?
C6 H6 0.9500 . ?
F6 C15 1.341(2) . ?
O5 C30 1.269(3) . ?
F5 C15 1.343(3) . ?
C5 C14 1.424(3) . ?
F7 C29 1.326(3) . ?
C7 C12 1.420(3) . ?
C7 C8 1.421(3) . ?
F9 C29 1.337(3) . ?
C9 C8 1.366(3) . ?
C9 C10 1.405(3) . ?
C9 H9 0.9500 . ?
F8 C29 1.339(3) . ?
C8 H8 0.9500 . ?
C10 C11 1.366(3) . ?
C10 H10 0.9500 . ?
C11 C12 1.423(3) . ?
C11 H11 0.9500 . ?
C13 C14 1.369(3) . ?
C13 C12 1.424(3) . ?
C13 H13 0.9500 . ?
C14 H14 0.9500 . ?
C15 C16 1.528(3) . ?
C16 C17 1.374(3) . ?
C18 C17 1.422(3) . ?
C18 C19 1.494(3) . ?
C17 H17 0.9500 . ?
C19 C20 1.378(3) . ?
C19 C28 1.424(3) . ?
C20 C21 1.415(3) . ?
C20 H20 0.9500 . ?
C21 C22 1.415(3) . ?
C21 C26 1.426(3) . ?
C22 C23 1.375(3) . ?
C22 H22 0.9500 . ?
C23 C24 1.409(4) . ?
C23 H23 0.9500 . ?
C24 C25 1.365(4) . ?
C24 H24 0.9500 . ?
C25 C26 1.422(3) . ?
C25 H25 0.9500 . ?
C26 C27 1.416(3) . ?
C27 C28 1.367(3) . ?
C27 H27 0.9500 . ?
C28 H28 0.9500 . ?
C29 C30 1.539(3) . ?
C30 C31 1.371(3) . ?
C31 C32 1.422(3) . ?
C31 H31 0.9500 . ?
C32 C33 1.495(3) . ?
C33 C34 1.372(3) . ?
C33 C42 1.430(3) . ?
C34 C35 1.418(3) . ?
C34 H34 0.9500 . ?
C35 C36 1.417(3) . ?
C35 C40 1.419(3) . ?
C36 C37 1.367(3) . ?
C36 H36 0.9500 . ?
C37 C38 1.416(3) . ?
C37 H37 0.9500 . ?
C38 C39 1.366(3) . ?
C38 H38 0.9500 . ?
C39 C40 1.419(3) . ?
C39 H39 0.9500 . ?
C40 C41 1.423(3) . ?
C41 C42 1.364(3) . ?
C41 H41 0.9500 . ?
C42 H42 0.9500 . ?
C43 C44 1.384(3) . ?
C43 H43 0.9500 . ?
C44 C45 1.377(4) . ?
C44 H44 0.9500 . ?
C45 C46 1.379(4) . ?
C45 H45 0.9500 . ?
C46 C47 1.395(3) . ?
C46 H46 0.9500 . ?
C47 C48 1.483(3) . ?
C48 C49 1.392(3) . ?
C49 C50 1.379(4) . ?
C49 H49 0.9500 . ?
C50 C51 1.381(3) . ?
C50 H50 0.9500 . ?
C51 C52 1.388(3) . ?
C51 H51 0.9500 . ?
C52 H52 0.9500 . ?

loop_
_geom_torsion_atom_site_label_1
_geom_torsion_atom_site_label_2
_geom_torsion_atom_site_label_3
_geom_torsion_atom_site_label_4
_geom_torsion
_geom_torsion_site_symmetry_1
_geom_torsion_site_symmetry_2
_geom_torsion_site_symmetry_3
_geom_torsion_site_symmetry_4
_geom_torsion_publ_flag
Nd1 O1 C2 C3 3.2(3) . . . . ?
Nd1 O1 C2 C1 -178.05(13) . . . . ?
F1 C1 C2 O1 39.5(3) . . . . ?
F2 C1 C2 O1 161.37(19) . . . . ?
F3 C1 C2 O1 -78.7(2) . . . . ?
F1 C1 C2 C3 -141.61(19) . . . . ?
F2 C1 C2 C3 -19.7(3) . . . . ?
F3 C1 C2 C3 100.2(2) . . . . ?
O1 C2 C3 C4 2.9(3) . . . . ?
C1 C2 C3 C4 -175.83(19) . . . . ?
Nd1 O2 C4 C3 -31.1(3) . . . . ?
Nd1 O2 C4 C5 146.44(15) . . . . ?
C2 C3 C4 O2 9.4(3) . . . . ?
C2 C3 C4 C5 -167.99(19) . . . . ?
C7 C6 C5 C14 -0.4(3) . . . . ?
C7 C6 C5 C4 -177.35(17) . . . . ?
O2 C4 C5 C6 -18.7(3) . . . . ?
C3 C4 C5 C6 158.80(19) . . . . ?
O2 C4 C5 C14 164.51(18) . . . . ?
C3 C4 C5 C14 -17.9(3) . . . . ?
C5 C6 C7 C12 0.9(3) . . . . ?
C5 C6 C7 C8 -179.30(19) . . . . ?
C10 C9 C8 C7 1.2(3) . . . . ?
C6 C7 C8 C9 179.1(2) . . . . ?
C12 C7 C8 C9 -1.1(3) . . . . ?
C8 C9 C10 C11 -0.5(4) . . . . ?
C9 C10 C11 C12 -0.2(3) . . . . ?
C6 C7 C12 C11 -179.85(18) . . . . ?
C8 C7 C12 C11 0.3(3) . . . . ?
C6 C7 C12 C13 -0.6(3) . . . . ?
C8 C7 C12 C13 179.52(18) . . . . ?
C10 C11 C12 C7 0.3(3) . . . . ?
C10 C11 C12 C13 -178.9(2) . . . . ?
C14 C13 C12 C7 0.0(3) . . . . ?
C14 C13 C12 C11 179.2(2) . . . . ?
C12 C13 C14 C5 0.4(3) . . . . ?
C6 C5 C14 C13 -0.2(3) . . . . ?
C4 C5 C14 C13 176.49(19) . . . . ?
Nd1 O3 C16 C17 23.8(3) . . . . ?
Nd1 O3 C16 C15 -154.42(14) . . . . ?
F6 C15 C16 O3 -53.3(2) . . . . ?
F4 C15 C16 O3 -174.02(18) . . . . ?
F5 C15 C16 O3 65.3(2) . . . . ?
F6 C15 C16 C17 128.3(2) . . . . ?
F4 C15 C16 C17 7.5(3) . . . . ?
F5 C15 C16 C17 -113.1(2) . . . . ?
Nd1 O4 C18 C17 -33.9(3) . . . . ?
Nd1 O4 C18 C19 144.06(14) . . . . ?
O3 C16 C17 C18 2.1(4) . . . . ?
C15 C16 C17 C18 -179.76(19) . . . . ?
O4 C18 C17 C16 2.6(3) . . . . ?
C19 C18 C17 C16 -175.3(2) . . . . ?
O4 C18 C19 C20 -22.4(3) . . . . ?
C17 C18 C19 C20 155.59(19) . . . . ?
O4 C18 C19 C28 159.44(19) . . . . ?
C17 C18 C19 C28 -22.5(3) . . . . ?
C28 C19 C20 C21 2.1(3) . . . . ?
C18 C19 C20 C21 -176.12(19) . . . . ?
C19 C20 C21 C22 178.0(2) . . . . ?
C19 C20 C21 C26 -0.6(3) . . . . ?
C20 C21 C22 C23 -176.7(2) . . . . ?
C26 C21 C22 C23 1.8(3) . . . . ?
C21 C22 C23 C24 0.6(4) . . . . ?
C22 C23 C24 C25 -2.0(4) . . . . ?
C23 C24 C25 C26 1.0(4) . . . . ?
C24 C25 C26 C27 178.6(2) . . . . ?
C24 C25 C26 C21 1.4(3) . . . . ?
C20 C21 C26 C27 -1.5(3) . . . . ?
C22 C21 C26 C27 179.9(2) . . . . ?
C20 C21 C26 C25 175.8(2) . . . . ?
C22 C21 C26 C25 -2.8(3) . . . . ?
C25 C26 C27 C28 -175.1(2) . . . . ?
C21 C26 C27 C28 2.1(3) . . . . ?
C26 C27 C28 C19 -0.6(3) . . . . ?
C20 C19 C28 C27 -1.5(3) . . . . ?
C18 C19 C28 C27 176.6(2) . . . . ?
Nd1 O5 C30 C31 -5.9(4) . . . . ?
Nd1 O5 C30 C29 174.34(14) . . . . ?
F7 C29 C30 O5 -173.7(2) . . . . ?
F9 C29 C30 O5 65.0(3) . . . . ?
F8 C29 C30 O5 -52.1(3) . . . . ?
F7 C29 C30 C31 6.5(3) . . . . ?
F9 C29 C30 C31 -114.8(2) . . . . ?
F8 C29 C30 C31 128.1(2) . . . . ?
O5 C30 C31 C32 -3.0(4) . . . . ?
C29 C30 C31 C32 176.7(2) . . . . ?
Nd1 O6 C32 C31 16.9(3) . . . . ?
Nd1 O6 C32 C33 -162.91(14) . . . . ?
C30 C31 C32 O6 -1.6(3) . . . . ?
C30 C31 C32 C33 178.1(2) . . . . ?
O6 C32 C33 C34 4.9(3) . . . . ?
C31 C32 C33 C34 -174.9(2) . . . . ?
O6 C32 C33 C42 -175.97(19) . . . . ?
C31 C32 C33 C42 4.2(3) . . . . ?
C42 C33 C34 C35 -2.2(3) . . . . ?
C32 C33 C34 C35 176.95(19) . . . . ?
C33 C34 C35 C36 -179.1(2) . . . . ?
C33 C34 C35 C40 -0.9(3) . . . . ?
C34 C35 C36 C37 176.2(2) . . . . ?
C40 C35 C36 C37 -2.0(3) . . . . ?
C35 C36 C37 C38 0.6(4) . . . . ?
C36 C37 C38 C39 1.0(4) . . . . ?
C37 C38 C39 C40 -1.1(4) . . . . ?
C38 C39 C40 C35 -0.3(3) . . . . ?
C38 C39 C40 C41 180.0(2) . . . . ?
C36 C35 C40 C39 1.8(3) . . . . ?
C34 C35 C40 C39 -176.4(2) . . . . ?
C36 C35 C40 C41 -178.5(2) . . . . ?
C34 C35 C40 C41 3.3(3) . . . . ?
C39 C40 C41 C42 177.1(2) . . . . ?
C35 C40 C41 C42 -2.6(3) . . . . ?
C40 C41 C42 C33 -0.6(3) . . . . ?
C34 C33 C42 C41 3.0(3) . . . . ?
C32 C33 C42 C41 -176.12(19) . . . . ?
C47 N1 C43 C44 0.6(4) . . . . ?
Nd1 N1 C43 C44 -177.82(19) . . . . ?
N1 C43 C44 C45 0.7(4) . . . . ?
C43 C44 C45 C46 -1.0(4) . . . . ?
C44 C45 C46 C47 0.1(4) . . . . ?
C43 N1 C47 C46 -1.6(3) . . . . ?
Nd1 N1 C47 C46 176.80(17) . . . . ?
C43 N1 C47 C48 178.7(2) . . . . ?
Nd1 N1 C47 C48 -2.9(3) . . . . ?
C45 C46 C47 N1 1.3(4) . . . . ?
C45 C46 C47 C48 -179.0(2) . . . . ?
C52 N2 C48 C49 -0.6(3) . . . . ?
Nd1 N2 C48 C49 172.52(18) . . . . ?
C52 N2 C48 C47 -179.6(2) . . . . ?
Nd1 N2 C48 C47 -6.5(3) . . . . ?
N1 C47 C48 N2 6.0(3) . . . . ?
C46 C47 C48 N2 -173.7(2) . . . . ?
N1 C47 C48 C49 -173.0(2) . . . . ?
C46 C47 C48 C49 7.3(4) . . . . ?
N2 C48 C49 C50 -0.4(4) . . . . ?
C47 C48 C49 C50 178.5(2) . . . . ?
C48 C49 C50 C51 0.8(4) . . . . ?
C49 C50 C51 C52 -0.2(4) . . . . ?
C48 N2 C52 C51 1.3(3) . . . . ?
Nd1 N2 C52 C51 -172.14(18) . . . . ?
C50 C51 C52 N2 -0.9(4) . . . . ?
